data_7219227
loop_
_publ_author_name
'Das, Asish R.'
'Pradhan, Koyel'
'Paul, Sanjay'

_publ_section_title
;
 Synthesis of indeno and acenaphtho core containing dihydroxy indolone,
 pyrrole, coumarin and uracil fused heterocyclic motifs under sustainable
 condition exploring the catalytic role of SnO2 quantum dot
;
_journal_name_full 'RSC Adv.'
_journal_paper_doi 10.1039/C4RA12618A
_journal_year 2015
_chemical_absolute_configuration unk
_chemical_formula_sum 'C23 H21 N O4'
_chemical_formula_weight 375.41
_chemical_name_systematic
; 
 ? 
;
_space_group_IT_number 4
_symmetry_cell_setting monoclinic
_symmetry_space_group_name_Hall 'P 2yb'
_symmetry_space_group_name_H-M 'P 1 21 1'
_atom_sites_solution_hydrogens geom
_atom_sites_solution_primary direct
_atom_sites_solution_secondary difmap
_audit_creation_method SHELXL-97
_audit_update_record
;
2014-12-24 deposited with the CCDC.
2015-01-05 downloaded from the CCDC.
;
_cell_angle_alpha 90.00
_cell_angle_beta 90.097(8)
_cell_angle_gamma 90.00
_cell_formula_units_Z 4
_cell_length_a 10.6419(19)
_cell_length_b 16.053(3)
_cell_length_c 10.709(2)
_cell_measurement_reflns_used 3723
_cell_measurement_temperature 296(2)
_cell_measurement_theta_max 21.6183
_cell_measurement_theta_min 2.2859
_cell_volume 1829.5(6)
_computing_cell_refinement 'SAINT V7.68A (Bruker AXS, 2009)'
_computing_data_collection 'SAINT V7.68A (Bruker AXS, 2009)'
_computing_data_reduction 'SAINT V7.68A (Bruker AXS, 2009)'
_computing_molecular_graphics 'Bruker SHELXTL (Sheldrick,2008)'
_computing_publication_material 'Bruker SHELXTL'
_computing_structure_refinement 'SHELXL-97 (Sheldrick, 2008)'
_computing_structure_solution 'SHELXS-97 (Sheldrick, 2008)'
_diffrn_ambient_temperature 296(2)
_diffrn_measured_fraction_theta_full 0.993
_diffrn_measured_fraction_theta_max 0.993
_diffrn_measurement_device_type 'Bruker Apex 2 CCD'
_diffrn_measurement_method '\w scans'
_diffrn_radiation_monochromator graphite
_diffrn_radiation_source 'fine-focus sealed tube'
_diffrn_radiation_type MoK\a
_diffrn_radiation_wavelength 0.71073
_diffrn_reflns_av_R_equivalents 0.0678
_diffrn_reflns_limit_h_max 13
_diffrn_reflns_limit_h_min -12
_diffrn_reflns_limit_k_max 20
_diffrn_reflns_limit_k_min -20
_diffrn_reflns_limit_l_max 13
_diffrn_reflns_limit_l_min -13
_diffrn_reflns_number 25522
_diffrn_reflns_theta_full 26.91
_diffrn_reflns_theta_max 26.91
_diffrn_reflns_theta_min 1.90
_exptl_absorpt_coefficient_mu 0.093
_exptl_absorpt_correction_T_max 0.9907
_exptl_absorpt_correction_T_min 0.9725
_exptl_absorpt_correction_type multi-scan
_exptl_absorpt_process_details 'SADABS V2008/1 (Bruker AXS)'
_exptl_crystal_colour colourless
_exptl_crystal_density_diffrn 1.363
_exptl_crystal_density_method 'not measured'
_exptl_crystal_description needle
_exptl_crystal_F_000 792
_exptl_crystal_recrystallization_method 'Re-crystallisation from solvent: '
_exptl_crystal_size_max 0.30
_exptl_crystal_size_mid 0.20
_exptl_crystal_size_min 0.10
_refine_diff_density_max 0.189
_refine_diff_density_min -0.200
_refine_diff_density_rms 0.044
_refine_ls_abs_structure_details 'Flack H D (1983), Acta Cryst. A39, 876-881'
_refine_ls_abs_structure_Flack 2.6(11)
_refine_ls_extinction_method none
_refine_ls_goodness_of_fit_ref 0.989
_refine_ls_hydrogen_treatment mixed
_refine_ls_matrix_type full
_refine_ls_number_parameters 516
_refine_ls_number_reflns 7713
_refine_ls_number_restraints 1
_refine_ls_restrained_S_all 0.989
_refine_ls_R_factor_all 0.0762
_refine_ls_R_factor_gt 0.0511
_refine_ls_shift/su_max 0.001
_refine_ls_shift/su_mean 0.000
_refine_ls_structure_factor_coef Fsqd
_refine_ls_weighting_details 'calc w=1/[\s^2^(Fo^2^)+(0.0668P)^2^+0.0000P] where P=(Fo^2^+2Fc^2^)/3'
_refine_ls_weighting_scheme calc
_refine_ls_wR_factor_gt 0.1169
_refine_ls_wR_factor_ref 0.1303
_reflns_number_gt 5560
_reflns_number_total 7713
_reflns_threshold_expression >2sigma(I)
_cod_data_source_file c4ra12618a2.cif
_cod_data_source_block fff
_cod_original_cell_volume 1829.4(6)
_cod_database_code 7219227
_diffrn_reflns_av_unetl/neti 0.0681

loop_
_symmetry_equiv_pos_as_xyz
'x, y, z'
'-x, y+1/2, -z'

loop_
_atom_site_label
_atom_site_type_symbol
_atom_site_fract_x
_atom_site_fract_y
_atom_site_fract_z
_atom_site_U_iso_or_equiv
_atom_site_adp_type
_atom_site_occupancy
_atom_site_symmetry_multiplicity
_atom_site_calc_flag
_atom_site_refinement_flags
O1 O 0.3244(2) 0.52137(14) 1.29019(17) 0.0557(6) Uani 1 1 d .
O2 O 0.0260(2) 0.48151(16) 1.23592(18) 0.0541(6) Uani 1 1 d .
H11 H -0.0462 0.4805 1.2090 0.081 Uiso 1 1 calc R
O3 O 0.1994(3) 0.34785(15) 1.30568(18) 0.0662(7) Uani 1 1 d .
O4 O -0.08932(18) 0.43064(14) 1.01996(18) 0.0441(5) Uani 1 1 d .
H10 H -0.1242 0.3989 1.0689 0.066 Uiso 1 1 calc R
O5 O 0.41069(18) 0.42405(14) 0.47975(18) 0.0435(5) Uani 1 1 d .
H32 H 0.3749 0.4556 0.4311 0.065 Uiso 1 1 calc R
O6 O 0.6983(3) 0.50711(15) 0.19421(18) 0.0655(7) Uani 1 1 d .
O7 O 0.8244(2) 0.33344(15) 0.20995(17) 0.0554(6) Uani 1 1 d .
O8 O 0.5252(2) 0.37311(16) 0.26458(18) 0.0555(6) Uani 1 1 d .
N1 N 0.0980(2) 0.47187(14) 0.93021(18) 0.0336(5) Uani 1 1 d .
N2 N 0.5982(2) 0.38289(14) 0.56983(18) 0.0326(5) Uani 1 1 d .
C1 C -0.0089(3) 0.4784(2) 0.5527(3) 0.0480(8) Uani 1 1 d .
H1 H -0.0339 0.4793 0.4694 0.058 Uiso 1 1 calc R
C2 C 0.1000(3) 0.4397(2) 0.5861(3) 0.0472(8) Uani 1 1 d .
H2 H 0.1501 0.4150 0.5254 0.057 Uiso 1 1 calc R
C3 C 0.1360(3) 0.4372(2) 0.7106(2) 0.0416(7) Uani 1 1 d .
H3 H 0.2103 0.4107 0.7334 0.050 Uiso 1 1 calc R
C4 C 0.0616(2) 0.47387(17) 0.8007(2) 0.0305(6) Uani 1 1 d .
C10 C 0.0391(3) 0.41652(18) 1.0226(2) 0.0338(6) Uani 1 1 d .
C11 C 0.0771(2) 0.32664(17) 1.0026(2) 0.0326(6) Uani 1 1 d .
C12 C 0.1497(3) 0.29633(18) 1.1002(2) 0.0362(6) Uani 1 1 d .
C14 C 0.1971(3) 0.2161(2) 1.0993(3) 0.0486(8) Uani 1 1 d .
H8 H 0.2446 0.1963 1.1660 0.058 Uiso 1 1 calc R
C15 C 0.1724(3) 0.1661(2) 0.9976(3) 0.0541(9) Uani 1 1 d .
H7 H 0.2064 0.1128 0.9934 0.065 Uiso 1 1 calc R
C22 C 0.2571(4) 0.6964(2) 1.0334(3) 0.0544(9) Uani 1 1 d .
H15 H 0.3004 0.7369 1.0834 0.082 Uiso 1 1 calc R
H14 H 0.1919 0.6708 1.0820 0.082 Uiso 1 1 calc R
H16 H 0.2206 0.7232 0.9619 0.082 Uiso 1 1 calc R
C20 C 0.3493(3) 0.63020(18) 0.9904(2) 0.0363(6) Uani 1 1 d .
C19 C 0.4029(3) 0.58480(19) 1.1044(3) 0.0417(7) Uani 1 1 d .
H21 H 0.4713 0.5494 1.0768 0.050 Uiso 1 1 calc R
H20 H 0.4381 0.6260 1.1608 0.050 Uiso 1 1 calc R
C18 C 0.3109(3) 0.53201(18) 1.1765(2) 0.0373(7) Uani 1 1 d .
C8 C 0.2118(3) 0.49614(17) 1.1056(2) 0.0333(6) Uani 1 1 d .
C9 C 0.1068(3) 0.44114(18) 1.1502(2) 0.0368(7) Uani 1 1 d .
C13 C 0.1584(3) 0.35914(19) 1.2003(2) 0.0403(7) Uani 1 1 d .
C16 C 0.0964(3) 0.1955(2) 0.9007(3) 0.0496(8) Uani 1 1 d .
H6 H 0.0774 0.1606 0.8340 0.060 Uiso 1 1 calc R
C17 C 0.0489(3) 0.27542(19) 0.9024(3) 0.0420(7) Uani 1 1 d .
H9 H -0.0013 0.2946 0.8372 0.050 Uiso 1 1 calc R
C6 C -0.0815(3) 0.5160(2) 0.6418(3) 0.0499(8) Uani 1 1 d .
H5 H -0.1546 0.5436 0.6181 0.060 Uiso 1 1 calc R
C5 C -0.0480(3) 0.5137(2) 0.7664(2) 0.0409(7) Uani 1 1 d .
H4 H -0.0986 0.5387 0.8264 0.049 Uiso 1 1 calc R
C7 C 0.1977(2) 0.51126(16) 0.9797(2) 0.0306(6) Uani 1 1 d .
C23 C 0.2821(3) 0.56617(19) 0.9064(2) 0.0372(7) Uani 1 1 d .
H12 H 0.2334 0.5953 0.8434 0.045 Uiso 1 1 calc R
H13 H 0.3444 0.5324 0.8639 0.045 Uiso 1 1 calc R
C21 C 0.4551(3) 0.6701(2) 0.9156(3) 0.0554(9) Uani 1 1 d .
H19 H 0.4202 0.7007 0.8468 0.083 Uiso 1 1 calc R
H18 H 0.5099 0.6274 0.8844 0.083 Uiso 1 1 calc R
H17 H 0.5019 0.7072 0.9684 0.083 Uiso 1 1 calc R
C44 C 0.9553(3) 0.1844(2) 0.5842(3) 0.0568(9) Uani 1 1 d .
H37 H 0.9210 0.1571 0.6563 0.085 Uiso 1 1 calc R
H35 H 1.0140 0.2263 0.6103 0.085 Uiso 1 1 calc R
H36 H 0.9976 0.1442 0.5328 0.085 Uiso 1 1 calc R
C43 C 0.8493(3) 0.22487(18) 0.5097(2) 0.0365(6) Uani 1 1 d .
C46 C 0.7830(3) 0.28851(18) 0.5937(2) 0.0378(7) Uani 1 1 d .
H42 H 0.7344 0.2594 0.6566 0.045 Uiso 1 1 calc R
H41 H 0.8455 0.3223 0.6362 0.045 Uiso 1 1 calc R
C30 C 0.6982(3) 0.34358(17) 0.5196(2) 0.0326(6) Uani 1 1 d .
C33 C 0.5387(2) 0.43903(18) 0.4766(2) 0.0328(6) Uani 1 1 d .
C34 C 0.5769(2) 0.52794(17) 0.4973(2) 0.0333(6) Uani 1 1 d .
C35 C 0.6501(3) 0.55820(18) 0.3995(2) 0.0365(6) Uani 1 1 d .
C40 C 0.6973(3) 0.6385(2) 0.4011(3) 0.0482(8) Uani 1 1 d .
H30 H 0.7453 0.6583 0.3350 0.058 Uiso 1 1 calc R
C39 C 0.6718(3) 0.6886(2) 0.5025(3) 0.0535(9) Uani 1 1 d .
H29 H 0.7051 0.7421 0.5063 0.064 Uiso 1 1 calc R
C45 C 0.7583(3) 0.1579(2) 0.4663(3) 0.0532(9) Uani 1 1 d .
H38 H 0.8009 0.1201 0.4114 0.080 Uiso 1 1 calc R
H40 H 0.6894 0.1834 0.4227 0.080 Uiso 1 1 calc R
H39 H 0.7271 0.1280 0.5374 0.080 Uiso 1 1 calc R
C38 C 0.5968(3) 0.6596(2) 0.5989(3) 0.0506(8) Uani 1 1 d .
H28 H 0.5787 0.6946 0.6656 0.061 Uiso 1 1 calc R
C37 C 0.5484(3) 0.57964(19) 0.5979(3) 0.0418(7) Uani 1 1 d .
H27 H 0.4980 0.5608 0.6629 0.050 Uiso 1 1 calc R
C36 C 0.6586(3) 0.49580(19) 0.2993(2) 0.0418(7) Uani 1 1 d .
C32 C 0.6069(3) 0.41365(18) 0.3500(2) 0.0366(7) Uani 1 1 d .
C31 C 0.7114(3) 0.35886(17) 0.3945(2) 0.0341(6) Uani 1 1 d .
C41 C 0.8109(3) 0.32275(18) 0.3229(2) 0.0381(7) Uani 1 1 d .
C42 C 0.9035(3) 0.2698(2) 0.3954(3) 0.0418(7) Uani 1 1 d .
H33 H 0.9722 0.3051 0.4229 0.050 Uiso 1 1 calc R
H34 H 0.9383 0.2284 0.3393 0.050 Uiso 1 1 calc R
C24 C 0.5619(3) 0.38088(17) 0.6993(2) 0.0303(6) Uani 1 1 d .
C25 C 0.4526(3) 0.3414(2) 0.7338(2) 0.0412(7) Uani 1 1 d .
H24 H 0.4022 0.3164 0.6735 0.049 Uiso 1 1 calc R
C26 C 0.4175(3) 0.3388(2) 0.8586(3) 0.0504(8) Uani 1 1 d .
H23 H 0.3440 0.3117 0.8818 0.061 Uiso 1 1 calc R
C27 C 0.4909(3) 0.3760(2) 0.9471(3) 0.0491(8) Uani 1 1 d .
H22 H 0.4666 0.3749 1.0304 0.059 Uiso 1 1 calc R
C28 C 0.5996(3) 0.4148(2) 0.9137(3) 0.0466(8) Uani 1 1 d .
H26 H 0.6497 0.4395 0.9745 0.056 Uiso 1 1 calc R
C29 C 0.6360(3) 0.4176(2) 0.7891(2) 0.0421(7) Uani 1 1 d .
H25 H 0.7102 0.4443 0.7666 0.050 Uiso 1 1 calc R
H31 H 0.444(13) 0.399(13) 0.274(14) 0.46(10) Uiso 1 1 d .

loop_
_atom_site_aniso_label
_atom_site_aniso_U_11
_atom_site_aniso_U_22
_atom_site_aniso_U_33
_atom_site_aniso_U_23
_atom_site_aniso_U_13
_atom_site_aniso_U_12
O1 0.0754(16) 0.0582(15) 0.0332(11) 0.0075(10) -0.0218(10) -0.0070(12)
O2 0.0617(15) 0.0686(15) 0.0320(10) -0.0158(10) 0.0114(10) -0.0050(13)
O3 0.109(2) 0.0569(16) 0.0329(11) 0.0106(10) -0.0247(12) -0.0132(14)
O4 0.0358(12) 0.0552(13) 0.0414(11) 0.0142(10) 0.0037(8) -0.0004(10)
O5 0.0319(11) 0.0566(13) 0.0419(11) 0.0128(10) -0.0070(8) 0.0012(10)
O6 0.114(2) 0.0514(15) 0.0309(11) 0.0105(10) 0.0253(11) 0.0117(14)
O7 0.0764(16) 0.0575(15) 0.0325(11) 0.0053(10) 0.0227(10) 0.0058(12)
O8 0.0686(16) 0.0663(15) 0.0315(10) -0.0118(10) -0.0145(10) 0.0045(13)
N1 0.0376(13) 0.0436(14) 0.0196(10) 0.0047(9) -0.0014(9) -0.0093(11)
N2 0.0348(13) 0.0421(13) 0.0209(10) 0.0033(9) -0.0006(9) 0.0071(11)
C1 0.063(2) 0.058(2) 0.0233(14) 0.0040(13) -0.0077(14) -0.0232(18)
C2 0.061(2) 0.052(2) 0.0280(14) -0.0066(13) 0.0104(13) -0.0082(17)
C3 0.0432(17) 0.0493(18) 0.0323(14) -0.0005(13) 0.0019(12) 0.0043(15)
C4 0.0327(15) 0.0363(15) 0.0226(12) 0.0001(10) -0.0020(10) -0.0042(12)
C10 0.0365(16) 0.0428(16) 0.0220(12) 0.0039(11) -0.0028(10) -0.0023(13)
C11 0.0340(15) 0.0374(16) 0.0265(12) 0.0031(11) -0.0001(11) -0.0082(12)
C12 0.0393(16) 0.0382(16) 0.0309(14) 0.0049(11) 0.0007(12) -0.0060(13)
C14 0.055(2) 0.050(2) 0.0408(17) 0.0102(14) -0.0019(14) 0.0047(16)
C15 0.069(2) 0.0415(18) 0.0520(19) 0.0018(15) 0.0067(16) 0.0060(17)
C22 0.069(2) 0.0432(19) 0.0510(19) 0.0044(15) 0.0105(16) 0.0058(17)
C20 0.0375(16) 0.0381(16) 0.0333(14) -0.0002(11) 0.0008(11) -0.0057(13)
C19 0.0401(17) 0.0470(18) 0.0380(15) -0.0074(13) -0.0073(12) -0.0029(14)
C18 0.0467(17) 0.0339(16) 0.0311(14) 0.0006(11) -0.0091(12) 0.0061(13)
C8 0.0398(16) 0.0349(16) 0.0252(12) 0.0019(11) 0.0001(11) -0.0055(13)
C9 0.0496(18) 0.0408(16) 0.0198(12) -0.0007(11) 0.0003(11) -0.0031(14)
C13 0.0497(17) 0.0461(18) 0.0251(13) 0.0065(12) -0.0022(12) -0.0080(14)
C16 0.064(2) 0.0447(19) 0.0397(16) -0.0086(13) 0.0042(15) -0.0082(16)
C17 0.0470(18) 0.0467(19) 0.0322(14) -0.0018(13) -0.0023(12) -0.0102(15)
C6 0.0450(18) 0.064(2) 0.0405(16) 0.0140(15) -0.0111(14) -0.0011(16)
C5 0.0384(17) 0.0515(18) 0.0327(14) 0.0015(13) 0.0031(12) 0.0004(15)
C7 0.0368(15) 0.0306(14) 0.0245(12) 0.0002(10) 0.0015(11) 0.0002(12)
C23 0.0411(17) 0.0429(17) 0.0275(13) 0.0010(11) -0.0003(11) -0.0057(13)
C21 0.060(2) 0.059(2) 0.0477(18) -0.0079(16) 0.0064(15) -0.0222(18)
C44 0.061(2) 0.056(2) 0.0527(19) -0.0104(16) -0.0141(16) 0.0223(18)
C43 0.0389(16) 0.0356(15) 0.0351(14) -0.0042(12) -0.0021(12) 0.0067(13)
C46 0.0471(18) 0.0388(16) 0.0276(13) 0.0073(11) -0.0012(12) 0.0065(14)
C30 0.0338(15) 0.0344(15) 0.0298(13) 0.0000(11) 0.0009(11) 0.0010(12)
C33 0.0311(15) 0.0426(16) 0.0247(12) 0.0055(11) -0.0013(10) 0.0047(13)
C34 0.0326(15) 0.0418(17) 0.0254(12) 0.0049(11) -0.0068(11) 0.0092(12)
C35 0.0424(17) 0.0396(17) 0.0273(13) 0.0044(11) -0.0010(11) 0.0053(13)
C40 0.0530(19) 0.047(2) 0.0441(17) 0.0106(14) 0.0005(14) -0.0035(15)
C39 0.066(2) 0.0451(19) 0.0492(19) 0.0034(15) -0.0108(16) -0.0080(17)
C45 0.062(2) 0.0400(19) 0.057(2) 0.0021(15) -0.0110(16) -0.0035(16)
C38 0.065(2) 0.050(2) 0.0366(16) -0.0102(14) -0.0077(15) 0.0083(17)
C37 0.0491(19) 0.0456(19) 0.0308(14) 0.0010(12) -0.0013(12) 0.0096(15)
C36 0.0548(18) 0.0443(18) 0.0262(13) 0.0099(12) 0.0016(12) 0.0083(15)
C32 0.0457(17) 0.0408(16) 0.0233(12) -0.0016(11) -0.0013(11) 0.0033(13)
C31 0.0452(17) 0.0342(16) 0.0229(12) -0.0004(11) 0.0035(11) 0.0033(13)
C41 0.0498(18) 0.0324(16) 0.0321(14) -0.0021(11) 0.0053(12) -0.0028(13)
C42 0.0396(17) 0.0467(18) 0.0392(15) -0.0093(13) 0.0047(12) -0.0001(14)
C24 0.0344(15) 0.0351(15) 0.0214(12) 0.0001(10) 0.0023(10) 0.0059(12)
C25 0.0412(17) 0.0489(18) 0.0336(14) 0.0014(13) -0.0049(12) -0.0066(15)
C26 0.0461(18) 0.065(2) 0.0406(16) 0.0169(15) 0.0078(14) 0.0029(16)
C27 0.063(2) 0.062(2) 0.0224(14) 0.0057(13) 0.0064(13) 0.0228(19)
C28 0.057(2) 0.054(2) 0.0287(14) -0.0078(13) -0.0089(13) 0.0099(16)
C29 0.0429(17) 0.0495(18) 0.0337(15) 0.0005(13) -0.0037(12) -0.0030(15)

loop_
_atom_type_symbol
_atom_type_description
_atom_type_scat_dispersion_real
_atom_type_scat_dispersion_imag
_atom_type_scat_source
C C 0.0033 0.0016 'International Tables Vol C Tables 4.2.6.8 and 6.1.1.4'
H H 0.0000 0.0000 'International Tables Vol C Tables 4.2.6.8 and 6.1.1.4'
N N 0.0061 0.0033 'International Tables Vol C Tables 4.2.6.8 and 6.1.1.4'
O O 0.0106 0.0060 'International Tables Vol C Tables 4.2.6.8 and 6.1.1.4'

loop_
_geom_angle_atom_site_label_1
_geom_angle_atom_site_label_2
_geom_angle_atom_site_label_3
_geom_angle
C9 O2 H11 109.5
C10 O4 H10 109.5
C33 O5 H32 109.5
C32 O8 H31 106(10)
C7 N1 C4 125.5(2)
C7 N1 C10 110.87(19)
C4 N1 C10 123.2(2)
C30 N2 C24 125.9(2)
C30 N2 C33 110.6(2)
C24 N2 C33 123.1(2)
C2 C1 C6 119.9(3)
C2 C1 H1 120.0
C6 C1 H1 120.0
C1 C2 C3 120.0(3)
C1 C2 H2 120.0
C3 C2 H2 120.0
C4 C3 C2 120.1(3)
C4 C3 H3 120.0
C2 C3 H3 120.0
C5 C4 C3 119.8(2)
C5 C4 N1 119.5(2)
C3 C4 N1 120.7(2)
O4 C10 N1 108.0(2)
O4 C10 C11 114.6(2)
N1 C10 C11 111.5(2)
O4 C10 C9 114.9(2)
N1 C10 C9 103.6(2)
C11 C10 C9 103.7(2)
C17 C11 C12 119.7(3)
C17 C11 C10 128.2(2)
C12 C11 C10 112.1(2)
C14 C12 C11 121.6(3)
C14 C12 C13 128.2(3)
C11 C12 C13 110.0(2)
C15 C14 C12 118.6(3)
C15 C14 H8 120.7
C12 C14 H8 120.7
C14 C15 C16 120.0(3)
C14 C15 H7 120.0
C16 C15 H7 120.0
C20 C22 H15 109.5
C20 C22 H14 109.5
H15 C22 H14 109.5
C20 C22 H16 109.5
H15 C22 H16 109.5
H14 C22 H16 109.5
C22 C20 C21 110.1(3)
C22 C20 C19 109.4(2)
C21 C20 C19 110.1(2)
C22 C20 C23 110.1(3)
C21 C20 C23 108.4(2)
C19 C20 C23 108.7(2)
C18 C19 C20 115.7(2)
C18 C19 H21 108.4
C20 C19 H21 108.4
C18 C19 H20 108.4
C20 C19 H20 108.4
H21 C19 H20 107.4
O1 C18 C8 123.7(3)
O1 C18 C19 120.4(3)
C8 C18 C19 115.9(2)
C7 C8 C18 122.1(2)
C7 C8 C9 109.5(2)
C18 C8 C9 128.4(2)
O2 C9 C8 113.0(2)
O2 C9 C13 112.7(2)
C8 C9 C13 110.6(2)
O2 C9 C10 113.3(2)
C8 C9 C10 102.1(2)
C13 C9 C10 104.5(2)
O3 C13 C12 126.3(3)
O3 C13 C9 125.5(3)
C12 C13 C9 108.2(2)
C17 C16 C15 121.1(3)
C17 C16 H6 119.4
C15 C16 H6 119.4
C16 C17 C11 118.9(3)
C16 C17 H9 120.6
C11 C17 H9 120.6
C1 C6 C5 121.1(3)
C1 C6 H5 119.5
C5 C6 H5 119.5
C4 C5 C6 119.1(3)
C4 C5 H4 120.4
C6 C5 H4 120.4
N1 C7 C8 112.8(2)
N1 C7 C23 123.3(2)
C8 C7 C23 123.8(2)
C7 C23 C20 111.6(2)
C7 C23 H12 109.3
C20 C23 H12 109.3
C7 C23 H13 109.3
C20 C23 H13 109.3
H12 C23 H13 108.0
C20 C21 H19 109.5
C20 C21 H18 109.5
H19 C21 H18 109.5
C20 C21 H17 109.5
H19 C21 H17 109.5
H18 C21 H17 109.5
C43 C44 H37 109.5
C43 C44 H35 109.5
H37 C44 H35 109.5
C43 C44 H36 109.5
H37 C44 H36 109.5
H35 C44 H36 109.5
C45 C43 C44 109.2(3)
C45 C43 C46 110.9(3)
C44 C43 C46 108.5(2)
C45 C43 C42 109.2(2)
C44 C43 C42 109.8(3)
C46 C43 C42 109.2(2)
C30 C46 C43 111.2(2)
C30 C46 H42 109.4
C43 C46 H42 109.4
C30 C46 H41 109.4
C43 C46 H41 109.4
H42 C46 H41 108.0
N2 C30 C31 112.8(2)
N2 C30 C46 122.9(2)
C31 C30 C46 124.3(2)
O5 C33 N2 107.2(2)
O5 C33 C34 115.4(2)
N2 C33 C34 111.2(2)
O5 C33 C32 115.3(2)
N2 C33 C32 102.9(2)
C34 C33 C32 104.2(2)
C35 C34 C37 119.7(3)
C35 C34 C33 111.9(2)
C37 C34 C33 128.4(3)
C40 C35 C34 121.3(3)
C40 C35 C36 128.4(3)
C34 C35 C36 110.2(3)
C39 C40 C35 118.8(3)
C39 C40 H30 120.6
C35 C40 H30 120.6
C40 C39 C38 120.3(3)
C40 C39 H29 119.9
C38 C39 H29 119.9
C43 C45 H38 109.5
C43 C45 H40 109.5
H38 C45 H40 109.5
C43 C45 H39 109.5
H38 C45 H39 109.5
H40 C45 H39 109.5
C37 C38 C39 121.4(3)
C37 C38 H28 119.3
C39 C38 H28 119.3
C38 C37 C34 118.5(3)
C38 C37 H27 120.8
C34 C37 H27 120.8
O6 C36 C35 126.5(3)
O6 C36 C32 125.7(3)
C35 C36 C32 107.8(2)
O8 C32 C31 113.0(2)
O8 C32 C36 112.8(2)
C31 C32 C36 110.7(2)
O8 C32 C33 112.7(2)
C31 C32 C33 102.67(19)
C36 C32 C33 104.3(2)
C30 C31 C41 121.9(2)
C30 C31 C32 109.9(2)
C41 C31 C32 128.2(2)
O7 C41 C31 123.9(3)
O7 C41 C42 120.4(3)
C31 C41 C42 115.8(2)
C41 C42 C43 115.3(2)
C41 C42 H33 108.4
C43 C42 H33 108.4
C41 C42 H34 108.4
C43 C42 H34 108.4
H33 C42 H34 107.5
C29 C24 C25 119.6(2)
C29 C24 N2 120.6(3)
C25 C24 N2 119.8(2)
C24 C25 C26 120.0(3)
C24 C25 H24 120.0
C26 C25 H24 120.0
C27 C26 C25 120.1(3)
C27 C26 H23 120.0
C25 C26 H23 120.0
C28 C27 C26 120.2(3)
C28 C27 H22 119.9
C26 C27 H22 119.9
C27 C28 C29 120.4(3)
C27 C28 H26 119.8
C29 C28 H26 119.8
C24 C29 C28 119.7(3)
C24 C29 H25 120.1
C28 C29 H25 120.1

loop_
_geom_bond_atom_site_label_1
_geom_bond_atom_site_label_2
_geom_bond_distance
O1 C18 1.238(3)
O2 C9 1.416(3)
O2 H11 0.8200
O3 C13 1.222(3)
O4 C10 1.385(3)
O4 H10 0.8200
O5 C33 1.384(3)
O5 H32 0.8200
O6 C36 1.217(3)
O7 C41 1.231(3)
O8 C32 1.420(3)
O8 H31 0.96(15)
N1 C7 1.343(3)
N1 C4 1.439(3)
N1 C10 1.471(3)
N2 C30 1.349(3)
N2 C24 1.441(3)
N2 C33 1.486(3)
C1 C2 1.361(5)
C1 C6 1.370(5)
C1 H1 0.9300
C2 C3 1.387(4)
C2 H2 0.9300
C3 C4 1.382(4)
C3 H3 0.9300
C4 C5 1.379(4)
C10 C11 1.514(4)
C10 C9 1.593(3)
C11 C17 1.385(4)
C11 C12 1.387(4)
C12 C14 1.384(4)
C12 C13 1.474(4)
C14 C15 1.379(5)
C14 H8 0.9300
C15 C16 1.397(5)
C15 H7 0.9300
C22 C20 1.518(5)
C22 H15 0.9600
C22 H14 0.9600
C22 H16 0.9600
C20 C21 1.525(4)
C20 C19 1.531(4)
C20 C23 1.541(4)
C19 C18 1.508(4)
C19 H21 0.9700
C19 H20 0.9700
C18 C8 1.420(4)
C8 C7 1.378(3)
C8 C9 1.503(4)
C9 C13 1.524(4)
C16 C17 1.379(5)
C16 H6 0.9300
C17 H9 0.9300
C6 C5 1.381(4)
C6 H5 0.9300
C5 H4 0.9300
C7 C23 1.485(4)
C23 H12 0.9700
C23 H13 0.9700
C21 H19 0.9600
C21 H18 0.9600
C21 H17 0.9600
C44 C43 1.526(4)
C44 H37 0.9600
C44 H35 0.9600
C44 H36 0.9600
C43 C45 1.519(4)
C43 C46 1.534(4)
C43 C42 1.534(4)
C46 C30 1.491(4)
C46 H42 0.9700
C46 H41 0.9700
C30 C31 1.370(3)
C33 C34 1.501(4)
C33 C32 1.591(4)
C34 C35 1.393(4)
C34 C37 1.394(4)
C35 C40 1.384(4)
C35 C36 1.471(4)
C40 C39 1.378(5)
C40 H30 0.9300
C39 C38 1.387(5)
C39 H29 0.9300
C45 H38 0.9600
C45 H40 0.9600
C45 H39 0.9600
C38 C37 1.383(5)
C38 H28 0.9300
C37 H27 0.9300
C36 C32 1.529(4)
C32 C31 1.495(4)
C31 C41 1.431(4)
C41 C42 1.514(4)
C42 H33 0.9700
C42 H34 0.9700
C24 C29 1.375(4)
C24 C25 1.376(4)
C25 C26 1.389(4)
C25 H24 0.9300
C26 C27 1.365(5)
C26 H23 0.9300
C27 C28 1.362(5)
C27 H22 0.9300
C28 C29 1.391(4)
C28 H26 0.9300
C29 H25 0.9300
